data_7153124
loop_
_publ_author_name
'Wang, Wenjing'
'Xue, Jijun'
'Tian, Tian'
'Jiao, Yingdong'
'Li, Ying'

_publ_section_title
;
 The first asymmetric total synthesis of (+)-coriandrone A and B.
;
_journal_issue 39
_journal_name_full 'Organic &amp; biomolecular chemistry'
_journal_page_first 6686
_journal_page_last 6690
_journal_paper_doi 10.1039/c3ob41497c
_journal_volume 11
_journal_year 2013
_chemical_absolute_configuration unk
_chemical_formula_moiety 'C16 H20 O5'
_chemical_formula_sum 'C9 H0 N8 O4'
_chemical_formula_weight 284.17
_chemical_name_systematic
;
 ? 
;
_space_group_crystal_system orthorhombic
_space_group_IT_number 19
_space_group_name_Hall 'P 2ac 2ab'
_space_group_name_H-M_alt 'P 21 21 21'
_symmetry_space_group_name_Hall 'P 2ac 2ab'
_symmetry_space_group_name_H-M 'P 21 21 21'
_atom_sites_solution_hydrogens geom
_atom_sites_solution_primary iterative
_atom_sites_solution_secondary difmap
_audit_creation_date 2013-03-28
_audit_creation_method
;
  Olex2 1.2
  (compiled Dec  5 2012 16:20:19, GUI svn.r4385)
;
_cell_angle_alpha 90.00
_cell_angle_beta 90.00
_cell_angle_gamma 90.00
_cell_formula_units_Z 4
_cell_length_a 8.7505(5)
_cell_length_b 10.8915(6)
_cell_length_c 15.6217(7)
_cell_measurement_reflns_used 1501
_cell_measurement_temperature 293(2)
_cell_measurement_theta_max 27.7210
_cell_measurement_theta_min 3.9540
_cell_volume 1488.84(14)
_computing_cell_refinement
;
CrysAlisPro, Agilent Technologies,
Version 1.171.36.24 (release 03-12-2012 CrysAlis171 .NET)
(compiled Dec  3 2012,18:21:49)
;
_computing_data_collection
;
CrysAlisPro, Agilent Technologies,
Version 1.171.36.24 (release 03-12-2012 CrysAlis171 .NET)
(compiled Dec  3 2012,18:21:49)
;
_computing_data_reduction
;
CrysAlisPro, Agilent Technologies,
Version 1.171.36.24 (release 03-12-2012 CrysAlis171 .NET)
(compiled Dec  3 2012,18:21:49)
;
_computing_molecular_graphics
;
O. V. Dolomanov, L. J. Bourhis, R. J. Gildea, J. A. K. Howard and H. Puschmann,
OLEX2: a complete structure solution, refinement and analysis program.
J. Appl. Cryst. (2009). 42, 339-341.
;
_computing_publication_material
;
O. V. Dolomanov, L. J. Bourhis, R. J. Gildea, J. A. K. Howard and H. Puschmann,
OLEX2: a complete structure solution, refinement and analysis program.
J. Appl. Cryst. (2009). 42, 339-341.
;
_computing_structure_refinement
;
SHELXL, G.M. Sheldrick, Acta Cryst.
(2008). A64, 112-122
;
_computing_structure_solution 'SUPERFLIP, J. Appl. Cryst. (2007) 40, 786-790'
_diffrn_ambient_temperature 293(2)
_diffrn_detector_area_resol_mean 16.0733
_diffrn_measured_fraction_theta_full 0.9955
_diffrn_measured_fraction_theta_max 0.7913
_diffrn_measurement_details
;
  1 omega  -81.00  -40.50   1.5000    6.0000
omega____ theta____ kappa____ phi______ frames
    -      -19.3700  -57.0000 -120.0000 27

  2 omega  -45.00   69.00   1.5000    6.0000
omega____ theta____ kappa____ phi______ frames
    -       22.6512  -19.0000    0.0000 76
;
_diffrn_measurement_device_type 'SuperNova, Dual, Cu at zero, Eos'
_diffrn_measurement_method '\w scans'
_diffrn_orient_matrix_UB_11 -0.0533609000
_diffrn_orient_matrix_UB_12 0.0352569000
_diffrn_orient_matrix_UB_13 -0.0237558000
_diffrn_orient_matrix_UB_21 -0.0251410000
_diffrn_orient_matrix_UB_22 -0.0539056000
_diffrn_orient_matrix_UB_23 -0.0211861000
_diffrn_orient_matrix_UB_31 -0.0555773000
_diffrn_orient_matrix_UB_32 -0.0094731000
_diffrn_orient_matrix_UB_33 0.0324083000
_diffrn_radiation_monochromator mirror
_diffrn_radiation_type 'Mo K\a'
_diffrn_radiation_wavelength 0.7107
_diffrn_reflns_av_R_equivalents 0.0245
_diffrn_reflns_av_unetI/netI 0.0512
_diffrn_reflns_limit_h_max 4
_diffrn_reflns_limit_h_min -10
_diffrn_reflns_limit_k_max 6
_diffrn_reflns_limit_k_min -13
_diffrn_reflns_limit_l_max 9
_diffrn_reflns_limit_l_min -19
_diffrn_reflns_number 3946
_diffrn_reflns_theta_full 25.50
_diffrn_reflns_theta_max 26.37
_diffrn_reflns_theta_min 2.99
_diffrn_source 'SuperNova (Mo) X-ray Source'
_exptl_absorpt_coefficient_mu 0.105
_exptl_absorpt_correction_T_max 1.00000
_exptl_absorpt_correction_T_min 0.89372
_exptl_absorpt_correction_type multi-scan
_exptl_absorpt_process_details
;
CrysAlisPro, Agilent Technologies,
Version 1.171.36.24 (release 03-12-2012 CrysAlis171 .NET)
(compiled Dec  3 2012,18:21:49)
Empirical absorption correction using spherical harmonics,
 implemented in SCALE3 ABSPACK scaling algorithm.
;
_exptl_crystal_colour 'clear light colourless'
_exptl_crystal_density_diffrn 1.268
_exptl_crystal_density_method 'not measured'
_exptl_crystal_description block
_exptl_crystal_F_000 568
_exptl_crystal_size_max 0.34
_exptl_crystal_size_mid 0.28
_exptl_crystal_size_min 0.21
_refine_diff_density_max 0.267
_refine_diff_density_min -0.179
_refine_diff_density_rms 0.041
_refine_ls_abs_structure_details 'Flack H D (1983), Acta Cryst. A39, 876-881'
_refine_ls_abs_structure_Flack 0.3(16)
_refine_ls_extinction_method none
_refine_ls_goodness_of_fit_ref 1.080
_refine_ls_hydrogen_treatment mixed
_refine_ls_matrix_type full
_refine_ls_number_parameters 195
_refine_ls_number_reflns 2759
_refine_ls_number_restraints 0
_refine_ls_restrained_S_all 1.080
_refine_ls_R_factor_all 0.0648
_refine_ls_R_factor_gt 0.0501
_refine_ls_shift/su_max 0.000
_refine_ls_shift/su_mean 0.000
_refine_ls_structure_factor_coef Fsqd
_refine_ls_weighting_details 'calc w=1/[\s^2^(Fo^2^)+(0.0407P)^2^+0.2195P] where P=(Fo^2^+2Fc^2^)/3'
_refine_ls_weighting_scheme calc
_refine_ls_wR_factor_gt 0.1048
_refine_ls_wR_factor_ref 0.1157
_reflns_number_gt 2239
_reflns_number_total 2759
_reflns_threshold_expression >2sigma(I)
_cod_data_source_file c3ob41497c.txt
_cod_data_source_block exp_848
_cod_original_cell_volume 1488.85(14)
_cod_database_code 7153124
_reflns_odcompleteness_completeness 99.55
_reflns_odcompleteness_iscentric 1
_reflns_odcompleteness_theta 26.32
_olex2_refinement_description
;
1. Fixed Uiso
 At 1.2 times of:
  H3 of C3, {H4A,H4B} of C4, H6 of C6, {H10A,H10B} of C10, H11 of C11
 At 1.5 times of:
  H4 of O4, {H16A,H16B,H16C} of C16, {H15A,H15B,H15C} of C15, {H14A,H14B,
  H14C} of C14, {H13A,H13B,H13C} of C13
2.a Ternary CH refined with riding coordinates:
 C3(H3), C11(H11)
2.b Secondary CH2 refined with riding coordinates:
 C4(H4A,H4B), C10(H10A,H10B)
2.c Aromatic/amide H refined with riding coordinates:
 C6(H6)
2.d Idealised Me refined as rotating group:
 C13(H13A,H13B,H13C), C14(H14A,H14B,H14C), C15(H15A,H15B,H15C), C16(H16A,H16B,
 H16C)
2.e Idealised tetrahedral OH refined as rotating group:
 O4(H4)
;

loop_
_space_group_symop_id
_space_group_symop_operation_xyz
1 'x, y, z'
2 '-x+1/2, -y, z+1/2'
3 'x+1/2, -y+1/2, -z'
4 '-x, y+1/2, -z+1/2'

loop_
_atom_site_label
_atom_site_type_symbol
_atom_site_fract_x
_atom_site_fract_y
_atom_site_fract_z
_atom_site_U_iso_or_equiv
_atom_site_adp_type
_atom_site_occupancy
_atom_site_symmetry_multiplicity
_atom_site_calc_flag
_atom_site_refinement_flags
O1 O -0.1041(2) -0.6632(2) -0.73018(13) 0.0567(6) Uani 1 1 d .
O2 O -0.0033(2) -0.51068(19) -0.65974(12) 0.0439(5) Uani 1 1 d .
O3 O -0.41411(19) -0.67639(17) -0.72072(10) 0.0347(4) Uani 1 1 d .
O4 O -0.8130(2) -0.7720(2) -0.72587(15) 0.0548(6) Uani 1 1 d .
H4 H -0.8909 -0.7303 -0.7268 0.082 Uiso 1 1 calc R
O5 O -0.6180(2) -0.5855(2) -0.44815(11) 0.0546(6) Uani 1 1 d .
C1 C -0.2577(3) -0.5760(2) -0.61954(15) 0.0299(6) Uani 1 1 d .
C2 C -0.1229(3) -0.5870(3) -0.67502(17) 0.0374(6) Uani 1 1 d .
C3 C -0.0235(3) -0.4082(3) -0.60076(17) 0.0409(7) Uani 1 1 d .
H3 H -0.0929 -0.3478 -0.6263 0.049 Uiso 1 1 calc R
C4 C -0.0927(4) -0.4569(3) -0.51986(17) 0.0450(7) Uani 1 1 d .
H4A H -0.1096 -0.3900 -0.4800 0.054 Uiso 1 1 calc R
H4B H -0.0233 -0.5151 -0.4934 0.054 Uiso 1 1 calc R
C5 C -0.2421(3) -0.5189(3) -0.53992(16) 0.0343(6) Uani 1 1 d .
C6 C -0.3602(3) -0.5199(3) -0.48088(17) 0.0391(7) Uani 1 1 d .
H6 H -0.3482 -0.4822 -0.4279 0.047 Uiso 1 1 calc R
C7 C -0.4963(3) -0.5776(3) -0.50166(15) 0.0364(6) Uani 1 1 d .
C8 C -0.5195(3) -0.6315(2) -0.58230(15) 0.0315(6) Uani 1 1 d .
C9 C -0.3995(3) -0.6308(2) -0.64035(15) 0.0285(5) Uani 1 1 d .
C10 C -0.6718(3) -0.6868(3) -0.60556(17) 0.0391(7) Uani 1 1 d .
H10A H -0.7535 -0.6356 -0.5833 0.047 Uiso 1 1 calc R
H10B H -0.6811 -0.7675 -0.5799 0.047 Uiso 1 1 calc R
C11 C -0.6866(3) -0.6971(3) -0.70206(17) 0.0356(6) Uani 1 1 d .
H11 H -0.7005 -0.6149 -0.7263 0.043 Uiso 1 1 calc R
C12 C -0.5449(3) -0.7547(2) -0.74087(16) 0.0323(6) Uani 1 1 d .
C13 C 0.1339(4) -0.3510(3) -0.5899(2) 0.0582(9) Uani 1 1 d .
H13A H 0.2021 -0.4101 -0.5651 0.087 Uiso 1 1 calc R
H13B H 0.1266 -0.2807 -0.5531 0.087 Uiso 1 1 calc R
H13C H 0.1723 -0.3261 -0.6448 0.087 Uiso 1 1 calc R
C14 C -0.6011(4) -0.5348(4) -0.36370(18) 0.0714(11) Uani 1 1 d .
H14A H -0.5901 -0.4472 -0.3676 0.107 Uiso 1 1 calc R
H14B H -0.5121 -0.5691 -0.3369 0.107 Uiso 1 1 calc R
H14C H -0.6899 -0.5540 -0.3302 0.107 Uiso 1 1 calc R
C15 C -0.5132(4) -0.8817(2) -0.7077(2) 0.0499(8) Uani 1 1 d .
H15A H -0.4317 -0.9180 -0.7401 0.075 Uiso 1 1 calc R
H15B H -0.6035 -0.9311 -0.7132 0.075 Uiso 1 1 calc R
H15C H -0.4841 -0.8771 -0.6485 0.075 Uiso 1 1 calc R
C16 C -0.5520(3) -0.7521(3) -0.83806(17) 0.0479(8) Uani 1 1 d .
H16A H -0.5705 -0.6696 -0.8571 0.072 Uiso 1 1 calc R
H16B H -0.6333 -0.8044 -0.8574 0.072 Uiso 1 1 calc R
H16C H -0.4568 -0.7807 -0.8611 0.072 Uiso 1 1 calc R

loop_
_atom_site_aniso_label
_atom_site_aniso_U_11
_atom_site_aniso_U_22
_atom_site_aniso_U_33
_atom_site_aniso_U_23
_atom_site_aniso_U_13
_atom_site_aniso_U_12
O1 0.0319(11) 0.0768(16) 0.0613(13) -0.0286(13) 0.0063(11) -0.0049(11)
O2 0.0278(10) 0.0569(13) 0.0469(10) -0.0035(10) -0.0012(9) -0.0101(10)
O3 0.0270(9) 0.0442(11) 0.0328(9) -0.0064(8) 0.0003(8) -0.0061(8)
O4 0.0299(11) 0.0631(14) 0.0716(13) -0.0212(12) -0.0036(12) -0.0067(11)
O5 0.0437(12) 0.0813(16) 0.0388(10) -0.0134(11) 0.0136(10) -0.0106(12)
C1 0.0272(13) 0.0311(13) 0.0316(12) 0.0027(11) -0.0038(11) 0.0016(11)
C2 0.0258(14) 0.0450(16) 0.0413(14) 0.0010(14) -0.0031(13) -0.0016(13)
C3 0.0342(15) 0.0443(17) 0.0443(14) 0.0034(14) -0.0101(13) -0.0064(14)
C4 0.0434(17) 0.0532(18) 0.0383(14) -0.0024(14) -0.0080(14) -0.0113(15)
C5 0.0312(14) 0.0351(15) 0.0365(13) 0.0033(12) -0.0040(12) -0.0019(13)
C6 0.0411(16) 0.0434(16) 0.0327(13) -0.0048(13) -0.0008(13) -0.0019(14)
C7 0.0335(14) 0.0419(15) 0.0337(13) 0.0011(13) 0.0043(13) 0.0030(13)
C8 0.0265(13) 0.0340(14) 0.0342(13) -0.0007(11) 0.0010(12) 0.0019(12)
C9 0.0288(13) 0.0263(12) 0.0304(12) -0.0007(10) -0.0024(12) 0.0002(11)
C10 0.0288(14) 0.0445(17) 0.0442(15) -0.0046(14) 0.0052(13) -0.0030(13)
C11 0.0234(13) 0.0372(15) 0.0463(15) -0.0058(13) -0.0022(13) -0.0024(12)
C12 0.0242(14) 0.0342(14) 0.0386(13) -0.0038(13) -0.0007(12) -0.0039(11)
C13 0.0480(19) 0.062(2) 0.065(2) 0.0062(18) -0.0105(17) -0.0218(17)
C14 0.061(2) 0.109(3) 0.0451(17) -0.024(2) 0.0165(18) -0.005(2)
C15 0.0483(18) 0.0326(15) 0.069(2) -0.0029(15) 0.0023(17) 0.0019(14)
C16 0.0377(16) 0.065(2) 0.0409(15) -0.0081(16) -0.0007(14) -0.0057(16)

loop_
_atom_type_symbol
_atom_type_description
_atom_type_scat_dispersion_real
_atom_type_scat_dispersion_imag
_atom_type_scat_source
C C 0.0033 0.0016 'International Tables Vol C Tables 4.2.6.8 and 6.1.1.4'
H H 0.0000 0.0000 'International Tables Vol C Tables 4.2.6.8 and 6.1.1.4'
N N 0.0061 0.0033 'International Tables Vol C Tables 4.2.6.8 and 6.1.1.4'
O O 0.0106 0.0060 'International Tables Vol C Tables 4.2.6.8 and 6.1.1.4'

loop_
_geom_angle_atom_site_label_1
_geom_angle_atom_site_label_2
_geom_angle_atom_site_label_3
_geom_angle
C2 O2 C3 119.1(2)
C9 O3 C12 119.15(19)
C7 O5 C14 117.4(2)
C5 C1 C2 118.9(2)
C5 C1 C9 118.6(2)
C9 C1 C2 122.3(2)
O1 C2 O2 116.2(2)
O1 C2 C1 125.9(3)
O2 C2 C1 117.8(2)
O2 C3 C4 108.1(2)
O2 C3 C13 105.9(2)
C4 C3 C13 114.6(2)
C3 C4 C5 109.5(2)
C1 C5 C4 118.0(2)
C6 C5 C1 121.1(2)
C6 C5 C4 120.8(2)
C5 C6 C7 119.2(2)
O5 C7 C6 124.0(2)
O5 C7 C8 114.4(2)
C6 C7 C8 121.6(2)
C7 C8 C10 120.7(2)
C9 C8 C7 118.4(2)
C9 C8 C10 120.9(2)
O3 C9 C1 116.8(2)
O3 C9 C8 122.1(2)
C8 C9 C1 121.0(2)
C8 C10 C11 110.1(2)
O4 C11 C10 111.6(2)
O4 C11 C12 107.1(2)
C12 C11 C10 111.0(2)
O3 C12 C11 108.2(2)
O3 C12 C15 108.6(2)
O3 C12 C16 103.7(2)
C11 C12 C16 111.0(2)
C15 C12 C11 113.2(2)
C15 C12 C16 111.7(3)

loop_
_geom_bond_atom_site_label_1
_geom_bond_atom_site_label_2
_geom_bond_distance
O1 C2 1.208(3)
O2 C2 1.358(3)
O2 C3 1.458(3)
O3 C9 1.356(3)
O3 C12 1.461(3)
O4 C11 1.424(3)
O5 C7 1.356(3)
O5 C14 1.438(3)
C1 C2 1.469(4)
C1 C5 1.397(3)
C1 C9 1.414(3)
C3 C4 1.498(4)
C3 C13 1.521(4)
C4 C5 1.505(4)
C5 C6 1.385(4)
C6 C7 1.386(4)
C7 C8 1.405(3)
C8 C9 1.387(3)
C8 C10 1.507(4)
C10 C11 1.517(4)
C11 C12 1.516(3)
C12 C15 1.503(4)
C12 C16 1.520(4)
